data_2101606
loop_
_publ_author_name
'Ezpeleta, J. M.'
'Z\'u\~niga, F. J.'
'Paulus, W.'
'Cousson, A.'
'Hlinka, J.'
'Quilichini, M.'

_publ_section_title
;
 Structures of room-temperature and ferroelectric (35 K) phases of
 deuterated betaine calcium chloride dihydrate
;
_journal_issue 5
_journal_name_full 'Acta Crystallographica Section B'
_journal_page_first 810
_journal_page_last 816
_journal_paper_doi 10.1107/S0108768195015801
_journal_volume 52
_journal_year 1996
_chemical_formula_sum 'C5 Ca Cl2 D15 N O4'
_chemical_formula_weight 279.0
_space_group_IT_number 62
_symmetry_cell_setting orthorhombic
_symmetry_space_group_name_Hall '-P 2ac 2n'
_symmetry_space_group_name_H-M 'P n m a'
_atom_type_scat_source 'Sears (1992)'
_cell_angle_alpha 90.0
_cell_angle_beta 90.0
_cell_angle_gamma 90.0
_cell_formula_units_Z 4
_cell_length_a 10.950(10)
_cell_length_b 10.150(10)
_cell_length_c 10.820(10)
_cell_measurement_reflns_used 22
_cell_measurement_temperature 293
_cell_measurement_theta_max 35
_cell_measurement_theta_min 15
_cell_volume 1203(2)
_diffrn_measurement_device '5C2 four circle'
_diffrn_measurement_method \w
_diffrn_radiation_probe neutron
_diffrn_radiation_type neutron
_diffrn_radiation_wavelength 0.8308
_diffrn_reflns_av_R_equivalents 0.035
_diffrn_reflns_limit_h_max 16
_diffrn_reflns_limit_h_min -16
_diffrn_reflns_limit_k_max 14
_diffrn_reflns_limit_k_min 0
_diffrn_reflns_limit_l_max 15
_diffrn_reflns_limit_l_min -15
_diffrn_reflns_number 3069
_diffrn_reflns_theta_max 37.34
_diffrn_standards_decay_% 2
_diffrn_standards_interval_time 60
_diffrn_standards_number 3
_exptl_absorpt_coefficient_mu 0.01
_exptl_absorpt_correction_type none
_exptl_crystal_colour colourless
_exptl_crystal_density_diffrn 1.54
_exptl_crystal_description cube
_exptl_crystal_size_max 3.5
_exptl_crystal_size_mid 3.5
_exptl_crystal_size_min 3.5
_refine_diff_density_max 1.06
_refine_diff_density_min -0.89
_refine_ls_extinction_coef 108.(6)
_refine_ls_extinction_method 'type I, Lorentzian'
_refine_ls_goodness_of_fit_obs 3.53
_refine_ls_hydrogen_treatment refall
_refine_ls_number_parameters 140
_refine_ls_number_reflns 838
_refine_ls_R_factor_obs 0.048
_refine_ls_shift/esd_max 0.16
_refine_ls_structure_factor_coef F
_refine_ls_weighting_details 'w = 1/\s^2^(F)'
_refine_ls_weighting_scheme calc
_refine_ls_wR_factor_obs 0.047
_reflns_number_observed 748
_reflns_number_total 979
_reflns_observed_criterion I>3\s(I)
_cod_data_source_file hr0028.cif
_cod_data_source_block hr0028a
_cod_depositor_comments
;
The following automatic conversions were performed:

'_refine_ls_weighting_scheme' value 'w = 1/\s^2^(F)' was changed to
'calc'. New tag '_refine_ls_weighting_details' was created. The value
of the new tag was set to 'w = 1/\s^2^(F)'.

Automatic conversion script
Id: cif_fix_values 3143 2015-03-26 13:38:13Z robertas 
;
_cod_original_formula_sum 'C5 D15 Ca1 Cl2 N1 O4'
_cod_database_code 2101606

loop_
_symmetry_equiv_pos_as_xyz
x,y,z
1/2+x,y,1/2-z
x,1/2-y,z
1/2-x,1/2+y,1/2+z
-x,-y,-z
1/2-x,-y,1/2+z
-x,1/2+y,-z
1/2+x,1/2-y,1/2-z

loop_
_atom_site_label
_atom_site_fract_x
_atom_site_fract_y
_atom_site_fract_z
_atom_site_U_iso_or_equiv
Ca .1954(4) .25 .2245(4) .0280(10)
Cl .3040(2) .4465(2) .0878(2) .0399(6)
O3 .0899(4) .4051(4) .3491(4) .0520(10)
O2 .3418(5) .25 .3679(5) .063(2)
O1 .5359(4) .25 .4120(4) .042(2)
C4 .4281(3) .25 .4402(3) .0280(10)
C3 .3891(3) .25 .5749(4) .0290(10)
N .4864(2) .25 .6702(2) .0410(10)
C1 .4262(7) .25 .7934(5) .068(3)
C2 .5622(5) .3716(7) .6582(5) .093(2)
D1 .3694(3) .3353(6) .8029(4) .090(2)
D2 .4917(9) .25 .8624(7) .145(5)
D3 .6209(6) .3740(10) .7376(6) .176(4)
D4 .5029(6) .4530(7) .6631(8) .150(4)
D5 .6139(4) .3662(6) .5759(5) .107(2)
D6 .3330(4) .3350(5) .5912(4) .081(2)
D7 .0044(4) .4065(5) .3657(4) .070(2)
D8 .1270(4) .4442(5) .4211(4) .0690(10)

loop_
_geom_angle_atom_site_label_1
_geom_angle_atom_site_label_2
_geom_angle_atom_site_label_3
_geom_angle
_geom_angle_publ_flag
D7 O3 D8 104.9(5) yes
O2 C4 O1 125.9(4) yes
O2 C4 C3 113.2(4) yes
O1 C4 C3 120.9(4) yes
D6 C3 N 107.3(3) yes
D6 C3 C4 108.6(3) yes
N C3 C4 117.6(3) yes
C2 N C3 109.9(3) yes
C2 N C1 109.0(3) yes
C3 N C1 107.7(3) yes
D1 C1 D2 109.5(5) yes
D1 C1 N 110.1(4) yes
D2 C1 N 109.8(7) yes
D5 C2 D3 110.7(7) yes
D5 C2 D4 114.5(8) yes
D3 C2 D4 108.4(9) yes

loop_
_geom_bond_atom_site_label_1
_geom_bond_atom_site_label_2
_geom_bond_distance
_geom_bond_publ_flag
O3 D7 0.955(6) yes
O3 D8 0.964(6) yes
C4 O2 1.229(6) yes
C4 O1 1.221(5) yes
C4 C3 1.519(5) yes
C3 D6 1.075(5) yes
C3 N 1.484(5) yes
N C2 1.494(7) yes
C1 D1 1.072(7) yes
C1 D2 1.036(9) yes
C1 N 1.487(7) yes
C2 D3 1.074(8) yes
C2 D4 1.052(9) yes
C2 D5 1.058(7) yes
